data_4303062
loop_
_publ_author_name
'Young-Hyuk Joo'
'Jean'ne M. Shreeve'

_publ_contact_author_address
;
Laboratory for the Structure of Matter
Naval Research Laboratory
Washington, DC 20375
;
_publ_contact_author_email damon.parrish@nrl.navy.mil
_publ_contact_author_fax 202-767-6874
_publ_contact_author_name 'Dr Damon A. Parrish'
_publ_contact_author_phone 202-404-2141
_publ_section_title
;
1,3-Diazido-2-(azidomethyl)-2-propylammonium Salts
;
_journal_name_full 'Inorganic Chemistry'
_journal_page_first 8431
_journal_page_last 8438
_journal_paper_doi 10.1021/ic901019p
_journal_volume 48
_journal_year 2009
_chemical_formula_moiety 'C4 H9 N10 +1, C6 H2 N3 O7 -1'
_chemical_formula_sum 'C10 H11 N13 O7'
_chemical_formula_weight 425.32
_chemical_name_systematic
; 
 1,3-diazido-2-(azidomethyl)propan-2-aminium 2,4,6-trinitrophenolate 
;
_space_group_IT_number 2
_symmetry_cell_setting triclinic
_symmetry_space_group_name_Hall '-P 1'
_symmetry_space_group_name_H-M 'P -1'
_atom_sites_solution_hydrogens geom
_atom_sites_solution_primary direct
_atom_sites_solution_secondary difmap
_audit_creation_date 2009-02-12
_audit_creation_method 'from SHELXTL CIF, local template and enCIFer'
_cell_angle_alpha 113.0670(10)
_cell_angle_beta 96.2560(10)
_cell_angle_gamma 101.730(2)
_cell_formula_units_Z 2
_cell_length_a 7.4766(8)
_cell_length_b 10.7765(11)
_cell_length_c 12.0355(12)
_cell_measurement_temperature 93(2)
_cell_volume 854.19(15)
_computing_cell_refinement 'Bruker APEX2 v2.1-0 (Bruker, 2006)'
_computing_data_collection 'Bruker APEX2 v2.1-0 (Bruker, 2006)'
_computing_data_reduction
;
Bruker SAINT v7.34A (Bruker, 2005), Bruker XPREP v2005/2 (Bruker, 2004)
;
_computing_molecular_graphics 'Bruker SHELXTL v6.12 (Bruker, 2000b)'
_computing_publication_material 'Bruker SHELXTL v6.12 (Bruker, 2000b)'
_computing_structure_refinement 'Bruker SHELXTL v6.12 (Bruker, 2000b)'
_computing_structure_solution 'Bruker SHELXTL v6.12 (Bruker, 2000b)'
_diffrn_ambient_temperature 93(2)
_diffrn_measured_fraction_theta_full 0.986
_diffrn_measured_fraction_theta_max 0.986
_diffrn_measurement_device_type 'Bruker SMART APEX II CCD'
_diffrn_measurement_method '\w scans'
_diffrn_radiation_monochromator graphite
_diffrn_radiation_source 'fine focus sealed tube'
_diffrn_radiation_type MoK\a
_diffrn_radiation_wavelength 0.71073
_diffrn_reflns_av_R_equivalents 0.0157
_diffrn_reflns_av_sigmaI/netI 0.0219
_diffrn_reflns_limit_h_max 9
_diffrn_reflns_limit_h_min -9
_diffrn_reflns_limit_k_max 14
_diffrn_reflns_limit_k_min -14
_diffrn_reflns_limit_l_max 15
_diffrn_reflns_limit_l_min -16
_diffrn_reflns_number 9054
_diffrn_reflns_theta_full 28.34
_diffrn_reflns_theta_max 28.34
_diffrn_reflns_theta_min 1.88
_exptl_absorpt_coefficient_mu 0.141
_exptl_absorpt_correction_T_max 1.000
_exptl_absorpt_correction_T_min 0.790
_exptl_absorpt_correction_type multi-scan
_exptl_absorpt_process_details 'SADABS v2004/1 (Bruker, 2004)'
_exptl_crystal_colour yellow
_exptl_crystal_density_diffrn 1.654
_exptl_crystal_density_method 'not measured'
_exptl_crystal_description prism
_exptl_crystal_F_000 436
_exptl_crystal_size_max 0.17
_exptl_crystal_size_mid 0.08
_exptl_crystal_size_min 0.06
_refine_diff_density_max 0.397
_refine_diff_density_min -0.304
_refine_diff_density_rms 0.050
_refine_ls_extinction_method none
_refine_ls_goodness_of_fit_ref 1.035
_refine_ls_hydrogen_treatment constr
_refine_ls_matrix_type full
_refine_ls_number_parameters 272
_refine_ls_number_reflns 4188
_refine_ls_number_restraints 0
_refine_ls_restrained_S_all 1.035
_refine_ls_R_factor_all 0.0384
_refine_ls_R_factor_gt 0.0328
_refine_ls_shift/su_max 0.001
_refine_ls_shift/su_mean 0.000
_refine_ls_structure_factor_coef Fsqd
_refine_ls_weighting_details 'calc w=1/[\s^2^(Fo^2^)+(0.0497P)^2^+0.2530P] where P=(Fo^2^+2Fc^2^)/3'
_refine_ls_weighting_scheme calc
_refine_ls_wR_factor_gt 0.0865
_refine_ls_wR_factor_ref 0.0900
_reflns_number_gt 3686
_reflns_number_total 4188
_reflns_threshold_expression I>2\s(I)
_cod_data_source_file ic901019p_si_003_3.cif
_cod_data_source_block compound10
_cod_depositor_comments
;
The following automatic conversions were performed:
'_symmetry_cell_setting' value 'Triclinic' changed to 'triclinic'
according to '/home/saulius/struct/CIF-dictionaries/cif_core.dic'
dictionary named 'cif_core.dic' version 2.4.1 from 2010-06-29.

Automatic conversion script
Id: cif_fix_enum 1527 2010-12-29 10:47:43Z saulius 
;
_cod_database_code 4303062

loop_
_symmetry_equiv_pos_as_xyz
'x, y, z'
'-x, -y, -z'

loop_
_atom_site_label
_atom_site_type_symbol
_atom_site_fract_x
_atom_site_fract_y
_atom_site_fract_z
_atom_site_U_iso_or_equiv
_atom_site_adp_type
_atom_site_occupancy
_atom_site_symmetry_multiplicity
_atom_site_calc_flag
_atom_site_refinement_flags
_atom_site_disorder_assembly
_atom_site_disorder_group
C1 C 0.72852(14) 0.42969(11) 1.19175(9) 0.0111(2) Uani 1 1 d . . .
N2 N 0.75415(12) 0.49301(9) 1.10155(8) 0.01089(18) Uani 1 1 d . . .
H2A H 0.8781 0.5304 1.1096 0.016 Uiso 1 1 calc R . .
H2B H 0.6939 0.5615 1.1170 0.016 Uiso 1 1 calc R . .
H2C H 0.7060 0.4256 1.0233 0.016 Uiso 1 1 calc R . .
C3 C 0.81726(15) 0.30742(11) 1.15730(10) 0.0136(2) Uani 1 1 d . . .
H3A H 0.9518 0.3407 1.1599 0.016 Uiso 1 1 calc R . .
H3B H 0.8046 0.2649 1.2165 0.016 Uiso 1 1 calc R . .
N4 N 0.72018(14) 0.20315(10) 1.03143(9) 0.0178(2) Uani 1 1 d . . .
N5 N 0.72892(14) 0.08245(10) 1.00645(9) 0.0167(2) Uani 1 1 d . . .
N6 N 0.72493(19) -0.03185(12) 0.97247(10) 0.0300(3) Uani 1 1 d . . .
C7 C 0.51731(14) 0.38325(12) 1.18207(10) 0.0129(2) Uani 1 1 d . . .
H7A H 0.4650 0.4651 1.2051 0.015 Uiso 1 1 calc R . .
H7B H 0.4545 0.3159 1.0964 0.015 Uiso 1 1 calc R . .
N8 N 0.48775(13) 0.31644(11) 1.26771(9) 0.0175(2) Uani 1 1 d . . .
N9 N 0.33770(15) 0.31697(13) 1.30085(10) 0.0242(2) Uani 1 1 d . . .
N10 N 0.20473(19) 0.3109(2) 1.33721(15) 0.0487(4) Uani 1 1 d . . .
C11 C 0.82855(15) 0.54080(11) 1.32081(10) 0.0128(2) Uani 1 1 d . . .
H11A H 0.8051 0.5052 1.3837 0.015 Uiso 1 1 calc R . .
H11B H 0.9649 0.5681 1.3260 0.015 Uiso 1 1 calc R . .
N12 N 0.75041(14) 0.66093(11) 1.34009(9) 0.0179(2) Uani 1 1 d . . .
N13 N 0.82370(13) 0.76969(10) 1.43431(8) 0.01352(19) Uani 1 1 d . . .
N14 N 0.87460(14) 0.87639(11) 1.51520(9) 0.0197(2) Uani 1 1 d . . .
C15 C 0.44695(14) 0.21255(11) 0.81580(9) 0.0109(2) Uani 1 1 d . . .
C16 C 0.27331(14) 0.10754(11) 0.79030(10) 0.0118(2) Uani 1 1 d . . .
C17 C 0.23712(15) -0.03047(11) 0.70758(10) 0.0124(2) Uani 1 1 d . . .
H17 H 0.1208 -0.0948 0.6948 0.015 Uiso 1 1 calc R . .
C18 C 0.37179(15) -0.07499(11) 0.64293(10) 0.0123(2) Uani 1 1 d . . .
C19 C 0.54330(15) 0.01703(11) 0.66055(10) 0.0124(2) Uani 1 1 d . . .
H19 H 0.6346 -0.0143 0.6157 0.015 Uiso 1 1 calc R . .
C20 C 0.57825(14) 0.15449(11) 0.74431(10) 0.0116(2) Uani 1 1 d . . .
O21 O 0.48054(10) 0.33965(8) 0.88877(7) 0.01278(16) Uani 1 1 d . . .
N22 N 0.12265(13) 0.14368(10) 0.85490(9) 0.01341(19) Uani 1 1 d . . .
O23 O 0.15024(12) 0.26010(8) 0.93996(8) 0.01835(18) Uani 1 1 d . . .
O24 O -0.02691(12) 0.05371(10) 0.82137(9) 0.0273(2) Uani 1 1 d . . .
N25 N 0.33126(13) -0.22083(10) 0.55503(8) 0.01358(19) Uani 1 1 d . . .
O26 O 0.18081(11) -0.30051(8) 0.54580(8) 0.01703(17) Uani 1 1 d . . .
O27 O 0.44815(12) -0.25746(9) 0.49377(8) 0.01959(18) Uani 1 1 d . . .
N28 N 0.76001(12) 0.24543(10) 0.75620(8) 0.01208(18) Uani 1 1 d . . .
O29 O 0.84535(12) 0.20520(9) 0.67300(8) 0.01990(18) Uani 1 1 d . . .
O30 O 0.82389(11) 0.35862(9) 0.84849(7) 0.01725(17) Uani 1 1 d . . .

loop_
_atom_site_aniso_label
_atom_site_aniso_U_11
_atom_site_aniso_U_22
_atom_site_aniso_U_33
_atom_site_aniso_U_23
_atom_site_aniso_U_13
_atom_site_aniso_U_12
C1 0.0107(5) 0.0109(5) 0.0119(5) 0.0058(4) 0.0019(4) 0.0016(4)
N2 0.0106(4) 0.0103(4) 0.0116(4) 0.0047(3) 0.0027(3) 0.0022(3)
C3 0.0134(5) 0.0121(5) 0.0145(5) 0.0053(4) 0.0008(4) 0.0035(4)
N4 0.0234(5) 0.0130(5) 0.0153(5) 0.0036(4) 0.0011(4) 0.0080(4)
N5 0.0195(5) 0.0150(5) 0.0148(4) 0.0066(4) 0.0040(4) 0.0022(4)
N6 0.0514(8) 0.0138(5) 0.0229(5) 0.0076(4) 0.0057(5) 0.0061(5)
C7 0.0107(5) 0.0148(5) 0.0146(5) 0.0084(4) 0.0026(4) 0.0019(4)
N8 0.0128(4) 0.0230(5) 0.0212(5) 0.0144(4) 0.0051(4) 0.0035(4)
N9 0.0167(5) 0.0381(7) 0.0301(6) 0.0266(5) 0.0066(4) 0.0076(5)
N10 0.0267(7) 0.0939(13) 0.0690(10) 0.0682(10) 0.0275(7) 0.0286(7)
C11 0.0123(5) 0.0116(5) 0.0126(5) 0.0044(4) 0.0006(4) 0.0019(4)
N12 0.0189(5) 0.0148(5) 0.0138(4) 0.0003(4) -0.0019(4) 0.0061(4)
N13 0.0130(4) 0.0148(5) 0.0137(4) 0.0064(4) 0.0035(3) 0.0046(4)
N14 0.0179(5) 0.0168(5) 0.0189(5) 0.0027(4) 0.0017(4) 0.0047(4)
C15 0.0110(5) 0.0122(5) 0.0103(4) 0.0060(4) 0.0012(4) 0.0031(4)
C16 0.0102(5) 0.0139(5) 0.0127(5) 0.0066(4) 0.0032(4) 0.0039(4)
C17 0.0103(5) 0.0134(5) 0.0134(5) 0.0070(4) 0.0007(4) 0.0010(4)
C18 0.0137(5) 0.0102(5) 0.0117(5) 0.0041(4) 0.0012(4) 0.0023(4)
C19 0.0120(5) 0.0133(5) 0.0128(5) 0.0061(4) 0.0037(4) 0.0036(4)
C20 0.0090(5) 0.0124(5) 0.0134(5) 0.0065(4) 0.0026(4) 0.0011(4)
O21 0.0115(4) 0.0116(4) 0.0134(4) 0.0037(3) 0.0015(3) 0.0032(3)
N22 0.0112(4) 0.0148(4) 0.0159(4) 0.0078(4) 0.0041(3) 0.0037(3)
O23 0.0190(4) 0.0132(4) 0.0227(4) 0.0056(3) 0.0096(3) 0.0055(3)
O24 0.0130(4) 0.0257(5) 0.0308(5) 0.0021(4) 0.0092(3) -0.0027(4)
N25 0.0140(4) 0.0116(4) 0.0132(4) 0.0044(3) 0.0012(3) 0.0020(3)
O26 0.0141(4) 0.0128(4) 0.0197(4) 0.0055(3) 0.0005(3) -0.0011(3)
O27 0.0181(4) 0.0161(4) 0.0207(4) 0.0030(3) 0.0074(3) 0.0047(3)
N28 0.0114(4) 0.0108(4) 0.0142(4) 0.0057(3) 0.0033(3) 0.0022(3)
O29 0.0188(4) 0.0173(4) 0.0216(4) 0.0054(3) 0.0121(3) 0.0026(3)
O30 0.0132(4) 0.0148(4) 0.0169(4) 0.0021(3) 0.0030(3) -0.0009(3)

loop_
_atom_type_symbol
_atom_type_description
_atom_type_scat_dispersion_real
_atom_type_scat_dispersion_imag
_atom_type_scat_source
C C 0.0033 0.0016 'International Tables Vol C Tables 4.2.6.8 and 6.1.1.4'
H H 0.0000 0.0000 'International Tables Vol C Tables 4.2.6.8 and 6.1.1.4'
N N 0.0061 0.0033 'International Tables Vol C Tables 4.2.6.8 and 6.1.1.4'
O O 0.0106 0.0060 'International Tables Vol C Tables 4.2.6.8 and 6.1.1.4'

loop_
_geom_angle_atom_site_label_1
_geom_angle_atom_site_label_2
_geom_angle_atom_site_label_3
_geom_angle
_geom_angle_site_symmetry_1
_geom_angle_site_symmetry_3
_geom_angle_publ_flag
N2 C1 C11 108.48(8) . . ?
N2 C1 C3 108.43(8) . . ?
C11 C1 C3 109.24(8) . . ?
N2 C1 C7 106.28(8) . . ?
C11 C1 C7 111.67(9) . . ?
C3 C1 C7 112.58(9) . . ?
C1 N2 H2A 109.5 . . ?
C1 N2 H2B 109.5 . . ?
H2A N2 H2B 109.5 . . ?
C1 N2 H2C 109.5 . . ?
H2A N2 H2C 109.5 . . ?
H2B N2 H2C 109.5 . . ?
N4 C3 C1 107.98(8) . . ?
N4 C3 H3A 110.1 . . ?
C1 C3 H3A 110.1 . . ?
N4 C3 H3B 110.1 . . ?
C1 C3 H3B 110.1 . . ?
H3A C3 H3B 108.4 . . ?
N5 N4 C3 115.22(9) . . ?
N6 N5 N4 172.96(12) . . ?
N8 C7 C1 107.40(8) . . ?
N8 C7 H7A 110.2 . . ?
C1 C7 H7A 110.2 . . ?
N8 C7 H7B 110.2 . . ?
C1 C7 H7B 110.2 . . ?
H7A C7 H7B 108.5 . . ?
N9 N8 C7 113.81(9) . . ?
N10 N9 N8 173.63(13) . . ?
N12 C11 C1 105.52(8) . . ?
N12 C11 H11A 110.6 . . ?
C1 C11 H11A 110.6 . . ?
N12 C11 H11B 110.6 . . ?
C1 C11 H11B 110.6 . . ?
H11A C11 H11B 108.8 . . ?
N13 N12 C11 117.23(9) . . ?
N14 N13 N12 171.11(11) . . ?
O21 C15 C16 124.76(9) . . ?
O21 C15 C20 123.27(10) . . ?
C16 C15 C20 111.96(9) . . ?
C17 C16 C15 123.95(9) . . ?
C17 C16 N22 115.25(9) . . ?
C15 C16 N22 120.79(9) . . ?
C16 C17 C18 119.49(10) . . ?
C16 C17 H17 120.3 . . ?
C18 C17 H17 120.3 . . ?
C17 C18 C19 121.25(10) . . ?
C17 C18 N25 118.96(10) . . ?
C19 C18 N25 119.79(9) . . ?
C20 C19 C18 118.66(10) . . ?
C20 C19 H19 120.7 . . ?
C18 C19 H19 120.7 . . ?
C19 C20 C15 124.69(10) . . ?
C19 C20 N28 115.53(9) . . ?
C15 C20 N28 119.76(9) . . ?
O23 N22 O24 122.65(9) . . ?
O23 N22 C16 119.69(9) . . ?
O24 N22 C16 117.65(9) . . ?
O27 N25 O26 123.82(9) . . ?
O27 N25 C18 118.32(9) . . ?
O26 N25 C18 117.86(9) . . ?
O29 N28 O30 122.16(9) . . ?
O29 N28 C20 117.86(9) . . ?
O30 N28 C20 119.98(9) . . ?

loop_
_geom_bond_atom_site_label_1
_geom_bond_atom_site_label_2
_geom_bond_distance
_geom_bond_site_symmetry_2
_geom_bond_publ_flag
C1 N2 1.5012(13) . ?
C1 C11 1.5268(14) . ?
C1 C3 1.5283(14) . ?
C1 C7 1.5332(14) . ?
N2 H2A 0.9100 . ?
N2 H2B 0.9100 . ?
N2 H2C 0.9100 . ?
C3 N4 1.4762(14) . ?
C3 H3A 0.9900 . ?
C3 H3B 0.9900 . ?
N4 N5 1.2325(14) . ?
N5 N6 1.1283(15) . ?
C7 N8 1.4819(14) . ?
C7 H7A 0.9900 . ?
C7 H7B 0.9900 . ?
N8 N9 1.2313(14) . ?
N9 N10 1.1292(16) . ?
C11 N12 1.4741(14) . ?
C11 H11A 0.9900 . ?
C11 H11B 0.9900 . ?
N12 N13 1.2336(14) . ?
N13 N14 1.1309(14) . ?
C15 O21 1.2569(13) . ?
C15 C16 1.4505(15) . ?
C15 C20 1.4518(14) . ?
C16 C17 1.3762(15) . ?
C16 N22 1.4686(13) . ?
C17 C18 1.3870(15) . ?
C17 H17 0.9500 . ?
C18 C19 1.3898(15) . ?
C18 N25 1.4542(14) . ?
C19 C20 1.3762(15) . ?
C19 H19 0.9500 . ?
C20 N28 1.4608(13) . ?
N22 O23 1.2275(12) . ?
N22 O24 1.2279(13) . ?
N25 O27 1.2312(12) . ?
N25 O26 1.2329(12) . ?
N28 O29 1.2285(12) . ?
N28 O30 1.2392(12) . ?

loop_
_geom_hbond_atom_site_label_D
_geom_hbond_atom_site_label_H
_geom_hbond_atom_site_label_A
_geom_hbond_distance_DH
_geom_hbond_distance_HA
_geom_hbond_distance_DA
_geom_hbond_angle_DHA
_geom_hbond_site_symmetry_A
N2 H2A O30 0.91 2.20 3.1070(12) 172.8 2_767
N2 H2B O21 0.91 1.86 2.7406(12) 163.5 2_667
N2 H2C O21 0.91 1.98 2.7643(12) 143.5 .

loop_
_geom_torsion_atom_site_label_1
_geom_torsion_atom_site_label_2
_geom_torsion_atom_site_label_3
_geom_torsion_atom_site_label_4
_geom_torsion
_geom_torsion_site_symmetry_1
_geom_torsion_site_symmetry_2
_geom_torsion_site_symmetry_3
_geom_torsion_site_symmetry_4
_geom_torsion_publ_flag
N2 C1 C3 N4 -60.91(11) . . . . ?
C11 C1 C3 N4 -178.95(9) . . . . ?
C7 C1 C3 N4 56.39(11) . . . . ?
C1 C3 N4 N5 -156.41(10) . . . . ?
C3 N4 N5 N6 174.9(10) . . . . ?
N2 C1 C7 N8 178.37(8) . . . . ?
C11 C1 C7 N8 -63.51(11) . . . . ?
C3 C1 C7 N8 59.81(11) . . . . ?
C1 C7 N8 N9 156.81(10) . . . . ?
C7 N8 N9 N10 178.3(15) . . . . ?
N2 C1 C11 N12 55.26(10) . . . . ?
C3 C1 C11 N12 173.26(9) . . . . ?
C7 C1 C11 N12 -61.54(11) . . . . ?
C1 C11 N12 N13 -173.07(10) . . . . ?
C11 N12 N13 N14 179(100) . . . . ?
O21 C15 C16 C17 178.18(10) . . . . ?
C20 C15 C16 C17 -0.38(14) . . . . ?
O21 C15 C16 N22 -2.71(15) . . . . ?
C20 C15 C16 N22 178.72(9) . . . . ?
C15 C16 C17 C18 -0.23(16) . . . . ?
N22 C16 C17 C18 -179.38(9) . . . . ?
C16 C17 C18 C19 0.35(16) . . . . ?
C16 C17 C18 N25 -179.49(9) . . . . ?
C17 C18 C19 C20 0.19(16) . . . . ?
N25 C18 C19 C20 -179.97(9) . . . . ?
C18 C19 C20 C15 -0.89(16) . . . . ?
C18 C19 C20 N28 -178.94(9) . . . . ?
O21 C15 C20 C19 -177.63(10) . . . . ?
C16 C15 C20 C19 0.95(14) . . . . ?
O21 C15 C20 N28 0.34(15) . . . . ?
C16 C15 C20 N28 178.93(9) . . . . ?
C17 C16 N22 O23 171.93(9) . . . . ?
C15 C16 N22 O23 -7.25(14) . . . . ?
C17 C16 N22 O24 -7.29(14) . . . . ?
C15 C16 N22 O24 173.53(10) . . . . ?
C17 C18 N25 O27 176.43(9) . . . . ?
C19 C18 N25 O27 -3.41(15) . . . . ?
C17 C18 N25 O26 -3.17(14) . . . . ?
C19 C18 N25 O26 176.99(9) . . . . ?
C19 C20 N28 O29 17.87(14) . . . . ?
C15 C20 N28 O29 -160.29(10) . . . . ?
C19 C20 N28 O30 -161.62(10) . . . . ?
C15 C20 N28 O30 20.22(14) . . . . ?
